data_7223465
loop_
_publ_author_name
'Pramanik, Animesh'
'Kundu, Ashis'
'Mukherjee, Sayan'

_publ_section_title
;
 Synthesis of a new class of pyrazole embedded spirocyclic scaffolds using
 magnetically separable Fe3O4@SiO2--SO3H nanoparticles as recyclable solid
 acid support
;
_journal_name_full 'RSC Adv.'
_journal_paper_doi 10.1039/C5RA23599E
_journal_year 2015
_chemical_formula_sum 'C31 H17 Br N2 O3'
_chemical_formula_weight 546.38
_chemical_name_systematic
; 
 ? 
;
_space_group_IT_number 14
_symmetry_cell_setting monoclinic
_symmetry_space_group_name_Hall '-P 2yn'
_symmetry_space_group_name_H-M 'P 1 21/n 1'
_atom_sites_solution_hydrogens geom
_atom_sites_solution_primary direct
_atom_sites_solution_secondary difmap
_audit_creation_method SHELXL-97
_audit_update_record
;
2015-07-14 deposited with the CCDC.
2015-12-10 downloaded from the CCDC.
;
_cell_angle_alpha 90.00
_cell_angle_beta 99.066(4)
_cell_angle_gamma 90.00
_cell_formula_units_Z 4
_cell_length_a 7.643(3)
_cell_length_b 20.832(7)
_cell_length_c 15.360(5)
_cell_measurement_temperature 296(2)
_cell_volume 2415.1(15)
_computing_cell_refinement 'Bruker SAINT'
_computing_data_collection 'Bruker APEX2'
_computing_data_reduction 'Bruker SAINT'
_computing_molecular_graphics 'Bruker SHELXTL'
_computing_publication_material 'Bruker SHELXTL'
_computing_structure_refinement 'SHELXL-97 (Sheldrick, 2008)'
_computing_structure_solution 'SHELXS-97 (Sheldrick, 2008)'
_diffrn_ambient_temperature 296(2)
_diffrn_measured_fraction_theta_full 0.960
_diffrn_measured_fraction_theta_max 0.960
_diffrn_measurement_device_type 'Bruker APEX-II CCD'
_diffrn_measurement_method '\f and \w scans'
_diffrn_radiation_monochromator graphite
_diffrn_radiation_source 'fine-focus sealed tube'
_diffrn_radiation_type MoK\a
_diffrn_radiation_wavelength 0.71073
_diffrn_reflns_av_R_equivalents 0.0278
_diffrn_reflns_av_sigmaI/netI 0.0303
_diffrn_reflns_limit_h_max 9
_diffrn_reflns_limit_h_min -8
_diffrn_reflns_limit_k_max 25
_diffrn_reflns_limit_k_min -25
_diffrn_reflns_limit_l_max 19
_diffrn_reflns_limit_l_min -19
_diffrn_reflns_number 17197
_diffrn_reflns_theta_full 26.53
_diffrn_reflns_theta_max 26.53
_diffrn_reflns_theta_min 1.66
_exptl_absorpt_coefficient_mu 1.740
_exptl_crystal_colour red
_exptl_crystal_density_diffrn 1.503
_exptl_crystal_density_method 'not measured'
_exptl_crystal_description needle
_exptl_crystal_F_000 1108
_exptl_crystal_recrystallization_method 'Re-crystallisation from solvent: Ethanol'
_exptl_crystal_size_max 0.02
_exptl_crystal_size_mid 0.01
_exptl_crystal_size_min 0.01
_refine_diff_density_max 0.411
_refine_diff_density_min -0.484
_refine_diff_density_rms 0.042
_refine_ls_extinction_method none
_refine_ls_goodness_of_fit_ref 1.033
_refine_ls_hydrogen_treatment mixed
_refine_ls_matrix_type full
_refine_ls_number_parameters 334
_refine_ls_number_reflns 4680
_refine_ls_number_restraints 0
_refine_ls_restrained_S_all 1.033
_refine_ls_R_factor_all 0.0671
_refine_ls_R_factor_gt 0.0397
_refine_ls_shift/su_max 0.000
_refine_ls_shift/su_mean 0.000
_refine_ls_structure_factor_coef Fsqd
_refine_ls_weighting_details 'calc w=1/[\s^2^(Fo^2^)+(0.0534P)^2^+0.5761P] where P=(Fo^2^+2Fc^2^)/3'
_refine_ls_weighting_scheme calc
_refine_ls_wR_factor_gt 0.0970
_refine_ls_wR_factor_ref 0.1071
_reflns_number_gt 3251
_reflns_number_total 4680
_reflns_threshold_expression >2sigma(I)
_cod_data_source_file c5ra23599e2.cif
_cod_data_source_block ap_ak_610_0m
_cod_depositor_comments
;
The following automatic conversions were performed:

'_symmetry_cell_setting' value 'Monoclinic' changed to 'monoclinic'
according to
/usr/data/users/saulius/crontab/automatic-downloads/rss-feeds/RSC/lib/dictionaries/cif_core.dic
dictionary named 'cif_core.dic' version 2.4.2 from 2011-04-26.

Automatic conversion script
Id: cif_fix_values 4268 2015-11-12 08:31:59Z antanas 
;
_cod_original_cell_volume 2415.0(13)
_cod_original_sg_symbol_H-M P2(1)/n
_cod_database_code 7223465

loop_
_symmetry_equiv_pos_as_xyz
'x, y, z'
'-x+1/2, y+1/2, -z+1/2'
'-x, -y, -z'
'x-1/2, -y-1/2, z-1/2'

loop_
_atom_site_label
_atom_site_type_symbol
_atom_site_fract_x
_atom_site_fract_y
_atom_site_fract_z
_atom_site_U_iso_or_equiv
_atom_site_adp_type
_atom_site_occupancy
_atom_site_symmetry_multiplicity
_atom_site_calc_flag
_atom_site_refinement_flags
Br1 Br 0.80321(5) 0.081579(15) 0.88437(2) 0.08097(16) Uani 1 1 d .
O1 O 0.4523(3) 0.36768(10) 1.09370(12) 0.0667(5) Uani 1 1 d .
O2 O 0.0891(3) 0.23049(9) 0.90557(11) 0.0613(5) Uani 1 1 d .
O3 O -0.0109(3) 0.34016(10) 1.07577(13) 0.0732(6) Uani 1 1 d .
N1 N 0.2734(3) 0.42018(9) 0.79347(13) 0.0493(5) Uani 1 1 d .
N2 N 0.3984(3) 0.37492(10) 0.78647(14) 0.0538(5) Uani 1 1 d .
C1 C 0.3694(5) 0.18316(19) 1.2225(2) 0.0850(11) Uani 1 1 d .
H1 H 0.4173 0.1692 1.2787 0.102 Uiso 1 1 calc R
C2 C 0.4106(4) 0.24323(16) 1.19624(18) 0.0685(8) Uani 1 1 d .
H2 H 0.4871 0.2699 1.2330 0.082 Uiso 1 1 calc R
C3 C 0.3338(3) 0.26282(13) 1.11259(15) 0.0507(6) Uani 1 1 d .
C4 C 0.3505(3) 0.32499(12) 1.06974(15) 0.0479(6) Uani 1 1 d .
C5 C 0.2108(3) 0.32616(11) 0.98423(15) 0.0432(6) Uani 1 1 d .
C6 C 0.2695(3) 0.35639(11) 0.90620(15) 0.0438(6) Uani 1 1 d .
C7 C 0.1896(3) 0.40935(11) 0.86466(15) 0.0417(5) Uani 1 1 d .
C8 C 0.2577(3) 0.47299(12) 0.73363(16) 0.0494(6) Uani 1 1 d .
C9 C 0.2892(4) 0.53393(12) 0.7658(2) 0.0567(7) Uani 1 1 d .
H9 H 0.3226 0.5404 0.8260 0.068 Uiso 1 1 calc R
C10 C 0.2719(4) 0.58521(15) 0.7100(3) 0.0734(9) Uani 1 1 d .
H10 H 0.2919 0.6266 0.7321 0.088 Uiso 1 1 calc R
C11 C 0.2258(5) 0.57584(19) 0.6229(3) 0.0842(11) Uani 1 1 d .
H11 H 0.2123 0.6111 0.5853 0.101 Uiso 1 1 calc R
C12 C 0.6844(3) 0.16154(13) 0.87533(19) 0.0553(7) Uani 1 1 d .
C13 C 0.5917(4) 0.18000(13) 0.79549(18) 0.0582(7) Uani 1 1 d .
H13 H 0.5900 0.1542 0.7460 0.070 Uiso 1 1 calc R
C14 C 0.5013(4) 0.23733(13) 0.78976(18) 0.0563(7) Uani 1 1 d .
H14 H 0.4374 0.2499 0.7359 0.068 Uiso 1 1 calc R
C15 C 0.5033(3) 0.27655(12) 0.86217(17) 0.0494(6) Uani 1 1 d .
C16 C 0.6023(4) 0.25755(13) 0.94122(19) 0.0582(7) Uani 1 1 d .
H16 H 0.6087 0.2841 0.9903 0.070 Uiso 1 1 calc R
C17 C 0.6919(4) 0.19972(14) 0.94822(19) 0.0610(7) Uani 1 1 d .
H17 H 0.7564 0.1869 1.0018 0.073 Uiso 1 1 calc R
C18 C 0.3953(3) 0.33608(12) 0.85436(16) 0.0477(6) Uani 1 1 d .
C19 C 0.2232(3) 0.22210(12) 1.05750(16) 0.0480(6) Uani 1 1 d .
C20 C 0.1843(4) 0.16120(14) 1.08373(19) 0.0651(8) Uani 1 1 d .
H20 H 0.1113 0.1338 1.0465 0.078 Uiso 1 1 calc R
C21 C 0.2591(5) 0.14262(17) 1.1682(2) 0.0839(10) Uani 1 1 d .
H21 H 0.2342 0.1021 1.1885 0.101 Uiso 1 1 calc R
C22 C 0.1621(3) 0.25416(12) 0.97286(15) 0.0449(6) Uani 1 1 d .
C23 C 0.0447(3) 0.35943(12) 1.01099(15) 0.0472(6) Uani 1 1 d .
C24 C -0.0438(3) 0.41121(11) 0.95601(15) 0.0420(5) Uani 1 1 d .
C25 C 0.0254(3) 0.43780(11) 0.88439(14) 0.0400(5) Uani 1 1 d .
C26 C -0.0737(3) 0.48473(11) 0.83402(16) 0.0470(6) Uani 1 1 d .
H26 H -0.0311 0.5025 0.7859 0.056 Uiso 1 1 calc R
C27 C -0.2334(3) 0.50507(13) 0.85438(17) 0.0541(6) Uani 1 1 d .
H27 H -0.2973 0.5365 0.8200 0.065 Uiso 1 1 calc R
C28 C -0.3001(4) 0.47931(13) 0.92538(17) 0.0572(7) Uani 1 1 d .
H28 H -0.4080 0.4935 0.9390 0.069 Uiso 1 1 calc R
C29 C -0.2062(3) 0.43272(12) 0.97551(16) 0.0503(6) Uani 1 1 d .
H29 H -0.2512 0.4152 1.0231 0.060 Uiso 1 1 calc R
C30 C 0.2143(5) 0.46227(18) 0.6449(2) 0.0765(9) Uani 1 1 d .
H30 H 0.1958 0.4209 0.6225 0.092 Uiso 1 1 calc R
C31 C 0.1986(5) 0.5162(2) 0.5887(2) 0.0940(12) Uani 1 1 d .
H31 H 0.1695 0.5107 0.5281 0.113 Uiso 1 1 calc R

loop_
_atom_site_aniso_label
_atom_site_aniso_U_11
_atom_site_aniso_U_22
_atom_site_aniso_U_33
_atom_site_aniso_U_23
_atom_site_aniso_U_13
_atom_site_aniso_U_12
Br1 0.0767(3) 0.0618(2) 0.1047(3) -0.00197(17) 0.01513(19) 0.02132(16)
O1 0.0652(13) 0.0668(12) 0.0628(12) -0.0169(10) -0.0065(10) -0.0083(10)
O2 0.0756(13) 0.0607(12) 0.0437(10) -0.0035(9) -0.0022(9) -0.0132(10)
O3 0.0781(14) 0.0908(15) 0.0566(12) 0.0280(11) 0.0291(11) 0.0298(11)
N1 0.0519(13) 0.0486(12) 0.0492(12) 0.0031(10) 0.0139(10) 0.0047(10)
N2 0.0560(13) 0.0505(13) 0.0583(13) 0.0033(11) 0.0190(11) 0.0062(10)
C1 0.104(3) 0.097(3) 0.0507(18) 0.0261(19) 0.0034(18) 0.033(2)
C2 0.071(2) 0.086(2) 0.0440(16) 0.0064(15) -0.0058(14) 0.0224(17)
C3 0.0527(15) 0.0609(16) 0.0373(13) -0.0015(12) 0.0032(11) 0.0153(13)
C4 0.0489(15) 0.0554(16) 0.0382(13) -0.0083(12) 0.0027(11) 0.0069(13)
C5 0.0460(14) 0.0448(13) 0.0375(12) 0.0006(10) 0.0021(11) 0.0027(11)
C6 0.0439(14) 0.0458(14) 0.0417(13) -0.0021(11) 0.0061(11) 0.0010(11)
C7 0.0468(14) 0.0407(13) 0.0371(13) -0.0026(10) 0.0050(11) -0.0010(10)
C8 0.0450(15) 0.0581(16) 0.0468(15) 0.0062(12) 0.0124(12) 0.0010(12)
C9 0.0506(16) 0.0531(16) 0.0658(17) 0.0055(14) 0.0071(13) -0.0003(12)
C10 0.0603(19) 0.064(2) 0.098(3) 0.0190(18) 0.0178(18) -0.0030(14)
C11 0.076(2) 0.089(3) 0.093(3) 0.034(2) 0.029(2) 0.0085(19)
C12 0.0466(15) 0.0527(15) 0.0699(19) -0.0018(14) 0.0196(14) 0.0047(12)
C13 0.0659(18) 0.0567(17) 0.0556(17) -0.0084(13) 0.0205(14) 0.0006(14)
C14 0.0637(17) 0.0574(16) 0.0496(15) 0.0036(13) 0.0143(13) 0.0073(13)
C15 0.0450(14) 0.0509(15) 0.0556(16) 0.0005(12) 0.0180(12) 0.0014(11)
C16 0.0534(16) 0.0608(17) 0.0606(17) -0.0115(14) 0.0094(13) 0.0092(13)
C17 0.0508(16) 0.0713(19) 0.0596(17) -0.0020(15) 0.0041(13) 0.0139(14)
C18 0.0461(14) 0.0474(14) 0.0507(15) -0.0027(12) 0.0106(12) 0.0016(11)
C19 0.0546(16) 0.0496(15) 0.0402(14) 0.0036(11) 0.0090(12) 0.0113(12)
C20 0.075(2) 0.0583(17) 0.0631(18) 0.0092(14) 0.0132(15) 0.0075(15)
C21 0.104(3) 0.069(2) 0.082(2) 0.032(2) 0.024(2) 0.024(2)
C22 0.0485(14) 0.0486(14) 0.0369(13) -0.0012(11) 0.0049(11) 0.0006(11)
C23 0.0506(15) 0.0537(15) 0.0372(13) -0.0004(11) 0.0065(11) 0.0039(12)
C24 0.0449(14) 0.0444(13) 0.0355(12) -0.0079(10) 0.0028(10) 0.0007(11)
C25 0.0424(13) 0.0408(12) 0.0354(12) -0.0062(10) 0.0012(10) -0.0010(10)
C26 0.0484(15) 0.0467(14) 0.0455(14) 0.0002(11) 0.0062(11) 0.0024(11)
C27 0.0515(15) 0.0557(16) 0.0525(15) 0.0011(13) 0.0002(12) 0.0121(13)
C28 0.0510(16) 0.0709(18) 0.0503(16) -0.0033(14) 0.0099(13) 0.0130(13)
C29 0.0528(16) 0.0576(16) 0.0409(14) -0.0036(12) 0.0089(12) 0.0028(12)
C30 0.090(2) 0.085(2) 0.0556(19) -0.0027(17) 0.0156(16) 0.0039(18)
C31 0.106(3) 0.132(4) 0.0458(18) 0.022(2) 0.0183(18) 0.010(3)

loop_
_atom_type_symbol
_atom_type_description
_atom_type_scat_dispersion_real
_atom_type_scat_dispersion_imag
_atom_type_scat_source
C C 0.0033 0.0016 'International Tables Vol C Tables 4.2.6.8 and 6.1.1.4'
H H 0.0000 0.0000 'International Tables Vol C Tables 4.2.6.8 and 6.1.1.4'
N N 0.0061 0.0033 'International Tables Vol C Tables 4.2.6.8 and 6.1.1.4'
O O 0.0106 0.0060 'International Tables Vol C Tables 4.2.6.8 and 6.1.1.4'
Br Br -0.2901 2.4595 'International Tables Vol C Tables 4.2.6.8 and 6.1.1.4'

loop_
_geom_angle_atom_site_label_1
_geom_angle_atom_site_label_2
_geom_angle_atom_site_label_3
_geom_angle
N2 N1 C7 111.82(19)
N2 N1 C8 118.21(19)
C7 N1 C8 129.7(2)
C18 N2 N1 105.19(19)
C2 C1 C21 122.0(3)
C2 C1 H1 119.0
C21 C1 H1 119.0
C1 C2 C3 117.3(3)
C1 C2 H2 121.3
C3 C2 H2 121.3
C2 C3 C19 120.9(3)
C2 C3 C4 128.4(3)
C19 C3 C4 110.7(2)
O1 C4 C3 127.9(2)
O1 C4 C5 124.9(2)
C3 C4 C5 107.2(2)
C6 C5 C22 114.68(19)
C6 C5 C4 115.7(2)
C22 C5 C4 101.57(19)
C6 C5 C23 112.77(19)
C22 C5 C23 105.64(19)
C4 C5 C23 105.28(18)
C7 C6 C18 105.8(2)
C7 C6 C5 123.3(2)
C18 C6 C5 130.5(2)
C6 C7 N1 105.9(2)
C6 C7 C25 124.4(2)
N1 C7 C25 128.5(2)
C30 C8 C9 120.7(3)
C30 C8 N1 119.9(3)
C9 C8 N1 119.4(2)
C10 C9 C8 120.4(3)
C10 C9 H9 119.8
C8 C9 H9 119.8
C11 C10 C9 119.8(3)
C11 C10 H10 120.1
C9 C10 H10 120.1
C10 C11 C31 121.3(3)
C10 C11 H11 119.3
C31 C11 H11 119.3
C17 C12 C13 121.2(3)
C17 C12 Br1 119.6(2)
C13 C12 Br1 119.1(2)
C12 C13 C14 119.0(3)
C12 C13 H13 120.5
C14 C13 H13 120.5
C13 C14 C15 121.4(3)
C13 C14 H14 119.3
C15 C14 H14 119.3
C14 C15 C16 118.3(2)
C14 C15 C18 119.7(2)
C16 C15 C18 122.0(2)
C17 C16 C15 120.9(3)
C17 C16 H16 119.5
C15 C16 H16 119.5
C12 C17 C16 119.2(3)
C12 C17 H17 120.4
C16 C17 H17 120.4
N2 C18 C6 111.1(2)
N2 C18 C15 119.7(2)
C6 C18 C15 128.8(2)
C20 C19 C3 121.6(2)
C20 C19 C22 128.6(3)
C3 C19 C22 109.8(2)
C19 C20 C21 117.0(3)
C19 C20 H20 121.5
C21 C20 H20 121.5
C1 C21 C20 121.2(3)
C1 C21 H21 119.4
C20 C21 H21 119.4
O2 C22 C19 127.9(2)
O2 C22 C5 124.4(2)
C19 C22 C5 107.6(2)
O3 C23 C24 121.8(2)
O3 C23 C5 118.4(2)
C24 C23 C5 119.7(2)
C29 C24 C25 119.9(2)
C29 C24 C23 117.2(2)
C25 C24 C23 122.9(2)
C26 C25 C24 118.1(2)
C26 C25 C7 125.3(2)
C24 C25 C7 116.3(2)
C27 C26 C25 121.0(2)
C27 C26 H26 119.5
C25 C26 H26 119.5
C26 C27 C28 120.7(2)
C26 C27 H27 119.6
C28 C27 H27 119.6
C29 C28 C27 119.5(2)
C29 C28 H28 120.2
C27 C28 H28 120.2
C28 C29 C24 120.8(2)
C28 C29 H29 119.6
C24 C29 H29 119.6
C8 C30 C31 117.6(3)
C8 C30 H30 121.2
C31 C30 H30 121.2
C11 C31 C30 120.1(3)
C11 C31 H31 119.9
C30 C31 H31 119.9

loop_
_geom_bond_atom_site_label_1
_geom_bond_atom_site_label_2
_geom_bond_distance
Br1 C12 1.892(3)
O1 C4 1.201(3)
O2 C22 1.200(3)
O3 C23 1.210(3)
N1 N2 1.359(3)
N1 C7 1.370(3)
N1 C8 1.426(3)
N2 C18 1.323(3)
C1 C2 1.367(5)
C1 C21 1.378(5)
C1 H1 0.9300
C2 C3 1.387(3)
C2 H2 0.9300
C3 C19 1.387(4)
C3 C4 1.467(4)
C4 C5 1.557(3)
C5 C6 1.485(3)
C5 C22 1.549(3)
C5 C23 1.557(3)
C6 C7 1.369(3)
C6 C18 1.407(3)
C7 C25 1.462(3)
C8 C30 1.369(4)
C8 C9 1.370(4)
C9 C10 1.363(4)
C9 H9 0.9300
C10 C11 1.343(5)
C10 H10 0.9300
C11 C31 1.352(5)
C11 H11 0.9300
C12 C17 1.367(4)
C12 C13 1.371(4)
C13 C14 1.376(4)
C13 H13 0.9300
C14 C15 1.378(4)
C14 H14 0.9300
C15 C16 1.383(4)
C15 C18 1.484(3)
C16 C17 1.381(4)
C16 H16 0.9300
C17 H17 0.9300
C19 C20 1.378(4)
C19 C22 1.471(3)
C20 C21 1.388(4)
C20 H20 0.9300
C21 H21 0.9300
C23 C24 1.468(3)
C24 C29 1.396(3)
C24 C25 1.407(3)
C25 C26 1.394(3)
C26 C27 1.373(3)
C26 H26 0.9300
C27 C28 1.383(4)
C27 H27 0.9300
C28 C29 1.369(4)
C28 H28 0.9300
C29 H29 0.9300
C30 C31 1.410(5)
C30 H30 0.9300
C31 H31 0.9300
